data_7022958
loop_
_publ_author_name
'Jin, Juan'
'Bai, Fu-Quan'
'Jia, Ming-Jun'
'Wang, Yan-Ning'
'Jia, Hong-Li'
'Yu, Jie-Hui'
'Xu, Ji-Qing'

_publ_section_title
;
 New Cd2+, Pb2+ complexes with acylhydrazidate molecules from in situ
 acylation reactions.
;
_journal_issue 24
_journal_name_full 'Dalton transactions (Cambridge, England : 2003)'
_journal_page_first 8771
_journal_page_last 8780
_journal_paper_doi 10.1039/c3dt50411e
_journal_volume 42
_journal_year 2013
_chemical_formula_sum 'C72 H38 Cd3 Cl12 N16 O14'
_chemical_formula_weight 2113.78
_chemical_name_systematic
;
?
;
_space_group_IT_number 2
_symmetry_cell_setting triclinic
_symmetry_space_group_name_Hall '-P 1'
_symmetry_space_group_name_H-M 'P -1'
_atom_sites_solution_hydrogens geom
_atom_sites_solution_primary direct
_atom_sites_solution_secondary difmap
_audit_creation_method SHELXL-97
_cell_angle_alpha 88.00(3)
_cell_angle_beta 88.44(3)
_cell_angle_gamma 79.83(3)
_cell_formula_units_Z 1
_cell_length_a 9.2903(19)
_cell_length_b 12.440(3)
_cell_length_c 15.951(3)
_cell_measurement_temperature 293(2)
_cell_volume 1813.0(7)
_computing_cell_refinement Process-auto
_computing_data_collection Process-auto
_computing_data_reduction Process-auto
_computing_structure_refinement 'SHELXL-97 (Sheldrick, 1997)'
_computing_structure_solution 'SHELXS-97 (Sheldrick, 1990)'
_diffrn_ambient_temperature 293(2)
_diffrn_detector_area_resol_mean 10.0
_diffrn_measured_fraction_theta_full 0.986
_diffrn_measured_fraction_theta_max 0.986
_diffrn_measurement_device_type 'Rigaku RAXIS-RAPID'
_diffrn_measurement_method omega-scan
_diffrn_radiation_monochromator graphite
_diffrn_radiation_source 'fine-focus sealed tube'
_diffrn_radiation_type MoK\a
_diffrn_radiation_wavelength 0.71073
_diffrn_reflns_av_R_equivalents 0.0436
_diffrn_reflns_av_sigmaI/netI 0.0591
_diffrn_reflns_limit_h_max 11
_diffrn_reflns_limit_h_min -12
_diffrn_reflns_limit_k_max 16
_diffrn_reflns_limit_k_min -16
_diffrn_reflns_limit_l_max 20
_diffrn_reflns_limit_l_min -20
_diffrn_reflns_number 17706
_diffrn_reflns_theta_full 27.48
_diffrn_reflns_theta_max 27.48
_diffrn_reflns_theta_min 3.01
_diffrn_standards_decay_% 0
_diffrn_standards_interval_count 0
_diffrn_standards_interval_time 0
_diffrn_standards_number 0
_exptl_absorpt_coefficient_mu 1.395
_exptl_absorpt_correction_T_max 0.858
_exptl_absorpt_correction_T_min 0.834
_exptl_absorpt_correction_type empirical
_exptl_crystal_colour YELLOW
_exptl_crystal_density_diffrn 1.936
_exptl_crystal_density_method 'not measured'
_exptl_crystal_description BLOCK
_exptl_crystal_F_000 1042
_exptl_crystal_size_max 0.13
_exptl_crystal_size_mid 0.13
_exptl_crystal_size_min 0.11
_refine_diff_density_max 0.912
_refine_diff_density_min -0.658
_refine_diff_density_rms 0.113
_refine_ls_extinction_method none
_refine_ls_goodness_of_fit_ref 1.081
_refine_ls_hydrogen_treatment constr
_refine_ls_matrix_type full
_refine_ls_number_parameters 529
_refine_ls_number_reflns 8190
_refine_ls_number_restraints 0
_refine_ls_restrained_S_all 1.081
_refine_ls_R_factor_all 0.0582
_refine_ls_R_factor_gt 0.0416
_refine_ls_shift/su_max 0.001
_refine_ls_shift/su_mean 0.000
_refine_ls_structure_factor_coef Fsqd
_refine_ls_weighting_details 'calc w=1/[\s^2^(Fo^2^)+(0.0379P)^2^+1.9749P] where P=(Fo^2^+2Fc^2^)/3'
_refine_ls_weighting_scheme calc
_refine_ls_wR_factor_gt 0.0912
_refine_ls_wR_factor_ref 0.1044
_reflns_number_gt 6403
_reflns_number_total 8190
_reflns_threshold_expression >2sigma(I)
_cod_data_source_file c3dt50411e.txt
_cod_data_source_block 2
_cod_depositor_comments
;
The following automatic conversions were performed:

'_symmetry_cell_setting' value 'TRICLINIC' changed to 'triclinic'
according to /home/saulius/struct/CIF-dictionaries/cif_core.dic
dictionary named 'cif_core.dic' version 2.4.2 from
2011-04-26.

'_exptl_absorpt_correction_type' value 'EMPIRICAL'
changed to 'empirical' according to
/home/saulius/struct/CIF-dictionaries/cif_core.dic dictionary named
'cif_core.dic' version 2.4.2 from
2011-04-26.

'_refine_ls_hydrogen_treatment' value 'CONSTR' changed
to 'constr' according to
/home/saulius/struct/CIF-dictionaries/cif_core.dic dictionary named
'cif_core.dic' version 2.4.2 from 2011-04-26.

Automatic conversion script
Id: cif_fix_values 1891 2012-01-12 08:04:46Z andrius 
;
_cod_original_cell_volume 1813.0(6)
_cod_original_sg_symbol_H-M P-1
_cod_database_code 7022958

loop_
_symmetry_equiv_pos_as_xyz
'x, y, z'
'-x, -y, -z'

loop_
_atom_site_label
_atom_site_type_symbol
_atom_site_fract_x
_atom_site_fract_y
_atom_site_fract_z
_atom_site_U_iso_or_equiv
_atom_site_adp_type
_atom_site_occupancy
_atom_site_symmetry_multiplicity
_atom_site_calc_flag
_atom_site_refinement_flags
Cd1 Cd -0.07518(3) 0.78068(2) 0.625134(17) 0.02622(9) Uani 1 1 d .
Cd2 Cd 0.0000 0.5000 0.5000 0.02556(10) Uani 1 2 d S
Cl1 Cl -0.82650(12) 1.03415(10) 0.84791(8) 0.0480(3) Uani 1 1 d .
Cl2 Cl -0.51080(14) 0.94257(14) 0.91234(9) 0.0684(4) Uani 1 1 d .
Cl3 Cl -0.40002(17) 0.73225(12) 0.11553(8) 0.0632(4) Uani 1 1 d .
Cl4 Cl -0.08372(16) 0.60193(11) 0.15583(8) 0.0614(4) Uani 1 1 d .
Cl5 Cl 0.65431(16) 0.53925(14) 0.90292(9) 0.0704(4) Uani 1 1 d .
Cl6 Cl 0.34182(18) 0.68367(13) 0.93722(8) 0.0679(4) Uani 1 1 d .
O1 O -0.8372(3) 0.8150(2) 0.56965(17) 0.0321(6) Uani 1 1 d .
O2 O -0.2768(3) 0.6942(2) 0.66132(17) 0.0304(6) Uani 1 1 d .
O3 O -0.5311(3) 0.9578(2) 0.3953(2) 0.0430(8) Uani 1 1 d .
O4 O -0.0439(3) 0.6866(2) 0.48319(17) 0.0309(6) Uani 1 1 d .
O5 O 0.5885(3) 0.3934(2) 0.59727(18) 0.0337(6) Uani 1 1 d .
O6 O 0.0548(3) 0.6201(2) 0.66741(18) 0.0334(6) Uani 1 1 d .
N1 N -0.6042(3) 0.7250(3) 0.5502(2) 0.0288(7) Uani 1 1 d .
H1A H -0.6324 0.6999 0.5051 0.035 Uiso 1 1 calc R
N2 N -0.4574(3) 0.6906(2) 0.5697(2) 0.0288(7) Uani 1 1 d .
N3 N -0.3366(4) 0.9038(3) 0.4787(2) 0.0339(8) Uani 1 1 d .
H3A H -0.3689 0.9570 0.5110 0.041 Uiso 1 1 calc R
N4 N -0.2120(4) 0.8332(2) 0.5042(2) 0.0300(7) Uani 1 1 d .
N5 N 0.3500(3) 0.4555(2) 0.5680(2) 0.0259(7) Uani 1 1 d .
H5A H 0.3651 0.4221 0.5214 0.031 Uiso 1 1 calc R
N6 N 0.2080(3) 0.5123(2) 0.5819(2) 0.0263(7) Uani 1 1 d .
N7 N -0.1209(3) 0.9708(2) 0.6609(2) 0.0285(7) Uani 1 1 d .
N8 N -0.0944(3) 0.8022(2) 0.7759(2) 0.0292(7) Uani 1 1 d .
C1 C -0.7514(4) 0.9087(3) 0.7155(3) 0.0299(8) Uani 1 1 d .
H1B H -0.8461 0.9339 0.6975 0.036 Uiso 1 1 calc R
C2 C -0.7057(4) 0.9439(3) 0.7892(3) 0.0331(9) Uani 1 1 d .
C3 C -0.5633(5) 0.9041(4) 0.8170(3) 0.0372(10) Uani 1 1 d .
C4 C -0.4665(4) 0.8337(3) 0.7683(3) 0.0325(9) Uani 1 1 d .
H4A H -0.3714 0.8094 0.7860 0.039 Uiso 1 1 calc R
C5 C -0.5116(4) 0.7991(3) 0.6925(2) 0.0263(8) Uani 1 1 d .
C6 C -0.6552(4) 0.8349(3) 0.6677(2) 0.0262(8) Uani 1 1 d .
C7 C -0.7072(4) 0.7924(3) 0.5930(2) 0.0263(8) Uani 1 1 d .
C8 C -0.4102(4) 0.7258(3) 0.6394(2) 0.0263(8) Uani 1 1 d .
C9 C -0.3996(5) 0.8102(4) 0.2707(3) 0.0377(10) Uani 1 1 d .
H9A H -0.4905 0.8514 0.2580 0.045 Uiso 1 1 calc R
C10 C -0.3249(5) 0.7418(4) 0.2131(3) 0.0383(10) Uani 1 1 d .
C11 C -0.1869(5) 0.6802(3) 0.2313(3) 0.0350(9) Uani 1 1 d .
C12 C -0.1299(4) 0.6835(3) 0.3092(3) 0.0309(9) Uani 1 1 d .
H12A H -0.0402 0.6406 0.3219 0.037 Uiso 1 1 calc R
C13 C -0.2061(4) 0.7509(3) 0.3692(2) 0.0279(8) Uani 1 1 d .
C14 C -0.3388(4) 0.8182(3) 0.3489(2) 0.0279(8) Uani 1 1 d .
C15 C -0.4120(4) 0.8981(3) 0.4093(3) 0.0305(9) Uani 1 1 d .
C16 C -0.1518(4) 0.7554(3) 0.4545(2) 0.0260(8) Uani 1 1 d .
C17 C 0.5471(4) 0.4962(3) 0.7562(3) 0.0327(9) Uani 1 1 d .
H17A H 0.6388 0.4542 0.7462 0.039 Uiso 1 1 calc R
C18 C 0.5188(5) 0.5510(3) 0.8295(3) 0.0359(9) Uani 1 1 d .
C19 C 0.3804(5) 0.6134(4) 0.8456(3) 0.0377(10) Uani 1 1 d .
C20 C 0.2734(5) 0.6205(3) 0.7864(3) 0.0337(9) Uani 1 1 d .
H20A H 0.1822 0.6631 0.7965 0.040 Uiso 1 1 calc R
C21 C 0.2996(4) 0.5654(3) 0.7125(2) 0.0270(8) Uani 1 1 d .
C22 C 0.4381(4) 0.5033(3) 0.6963(2) 0.0254(8) Uani 1 1 d .
C23 C 0.4657(4) 0.4461(3) 0.6179(2) 0.0267(8) Uani 1 1 d .
C24 C 0.1827(4) 0.5679(3) 0.6517(2) 0.0243(8) Uani 1 1 d .
C25 C -0.1304(4) 1.0519(3) 0.6046(3) 0.0345(9) Uani 1 1 d .
H25A H -0.1174 1.0354 0.5481 0.041 Uiso 1 1 calc R
C26 C -0.1593(5) 1.1620(4) 0.6265(3) 0.0425(11) Uani 1 1 d .
H26A H -0.1625 1.2172 0.5854 0.051 Uiso 1 1 calc R
C27 C -0.1827(5) 1.1869(3) 0.7083(3) 0.0404(10) Uani 1 1 d .
H27A H -0.2046 1.2595 0.7235 0.049 Uiso 1 1 calc R
C28 C -0.1736(4) 1.1033(3) 0.7699(3) 0.0374(10) Uani 1 1 d .
C29 C -0.1936(5) 1.1220(4) 0.8581(3) 0.0435(11) Uani 1 1 d .
H29A H -0.2170 1.1935 0.8759 0.052 Uiso 1 1 calc R
C30 C -0.1797(5) 1.0403(4) 0.9158(3) 0.0458(11) Uani 1 1 d .
H30A H -0.1922 1.0555 0.9725 0.055 Uiso 1 1 calc R
C31 C -0.1454(5) 0.9290(4) 0.8901(3) 0.0385(10) Uani 1 1 d .
C32 C -0.1338(5) 0.8383(4) 0.9459(3) 0.0497(12) Uani 1 1 d .
H32A H -0.1439 0.8490 1.0033 0.060 Uiso 1 1 calc R
C33 C -0.1081(5) 0.7352(4) 0.9170(3) 0.0454(11) Uani 1 1 d .
H33A H -0.1035 0.6752 0.9539 0.054 Uiso 1 1 calc R
C34 C -0.0887(4) 0.7214(3) 0.8316(3) 0.0371(10) Uani 1 1 d .
H34A H -0.0704 0.6504 0.8124 0.045 Uiso 1 1 calc R
C35 C -0.1408(4) 0.9952(3) 0.7429(3) 0.0296(8) Uani 1 1 d .
C36 C -0.1252(4) 0.9060(3) 0.8044(2) 0.0282(8) Uani 1 1 d .
OW1 O 0.1641(3) 0.5078(2) 0.38740(17) 0.0328(6) Uani 1 1 d .

loop_
_atom_site_aniso_label
_atom_site_aniso_U_11
_atom_site_aniso_U_22
_atom_site_aniso_U_33
_atom_site_aniso_U_23
_atom_site_aniso_U_13
_atom_site_aniso_U_12
Cd1 0.02627(16) 0.02597(15) 0.02554(16) -0.00405(11) -0.00091(11) -0.00152(10)
Cd2 0.0225(2) 0.02304(19) 0.0306(2) -0.00222(15) -0.00090(16) -0.00196(14)
Cl1 0.0378(6) 0.0582(7) 0.0474(7) -0.0290(6) 0.0091(5) -0.0028(5)
Cl2 0.0448(7) 0.1107(12) 0.0497(8) -0.0479(8) -0.0066(6) -0.0041(7)
Cl3 0.0782(10) 0.0750(9) 0.0355(7) -0.0101(6) -0.0189(6) -0.0066(7)
Cl4 0.0789(9) 0.0620(8) 0.0389(7) -0.0123(6) 0.0105(6) 0.0003(7)
Cl5 0.0609(9) 0.1084(12) 0.0448(8) -0.0022(8) -0.0228(7) -0.0196(8)
Cl6 0.0852(11) 0.0852(10) 0.0354(7) -0.0205(7) 0.0009(7) -0.0176(8)
O1 0.0235(15) 0.0412(16) 0.0315(16) -0.0039(12) -0.0015(12) -0.0043(11)
O2 0.0206(14) 0.0334(14) 0.0363(16) -0.0054(12) -0.0004(12) -0.0015(10)
O3 0.0350(17) 0.0439(17) 0.0449(19) -0.0055(14) -0.0059(14) 0.0087(13)
O4 0.0315(15) 0.0254(13) 0.0349(16) -0.0008(11) -0.0075(12) -0.0012(11)
O5 0.0266(15) 0.0343(15) 0.0390(17) -0.0109(12) -0.0002(12) 0.0001(11)
O6 0.0277(15) 0.0322(15) 0.0383(17) 0.0003(12) 0.0002(12) 0.0002(11)
N1 0.0256(17) 0.0323(17) 0.0292(18) -0.0104(14) -0.0017(14) -0.0050(13)
N2 0.0269(17) 0.0270(16) 0.0322(19) -0.0092(14) 0.0027(14) -0.0025(12)
N3 0.0310(19) 0.0308(17) 0.037(2) -0.0037(15) -0.0027(15) 0.0037(13)
N4 0.0340(19) 0.0229(16) 0.0326(19) -0.0035(13) -0.0034(15) -0.0025(13)
N5 0.0273(17) 0.0257(16) 0.0249(17) -0.0084(13) 0.0018(13) -0.0041(12)
N6 0.0209(16) 0.0268(16) 0.0302(18) -0.0031(13) -0.0011(13) -0.0011(12)
N7 0.0287(17) 0.0287(17) 0.0279(18) -0.0061(14) 0.0004(14) -0.0034(13)
N8 0.0268(17) 0.0280(17) 0.0320(19) -0.0025(14) 0.0001(14) -0.0024(12)
C1 0.025(2) 0.030(2) 0.035(2) -0.0114(17) 0.0015(17) -0.0043(15)
C2 0.029(2) 0.036(2) 0.035(2) -0.0167(18) 0.0061(17) -0.0047(16)
C3 0.035(2) 0.047(3) 0.031(2) -0.0160(19) 0.0017(18) -0.0104(18)
C4 0.028(2) 0.038(2) 0.032(2) -0.0122(17) 0.0003(17) -0.0051(16)
C5 0.026(2) 0.0273(19) 0.026(2) -0.0053(15) 0.0019(16) -0.0060(14)
C6 0.0230(19) 0.0264(18) 0.030(2) -0.0035(15) 0.0020(16) -0.0052(14)
C7 0.025(2) 0.0250(18) 0.030(2) -0.0011(15) 0.0021(16) -0.0072(14)
C8 0.028(2) 0.0206(17) 0.031(2) -0.0010(15) 0.0044(16) -0.0059(14)
C9 0.032(2) 0.044(2) 0.037(2) 0.0067(19) -0.0066(19) -0.0064(18)
C10 0.047(3) 0.044(2) 0.026(2) 0.0004(18) -0.0054(19) -0.0124(19)
C11 0.043(2) 0.034(2) 0.028(2) -0.0012(17) 0.0026(18) -0.0056(17)
C12 0.034(2) 0.0272(19) 0.031(2) -0.0016(16) 0.0041(17) -0.0062(15)
C13 0.027(2) 0.0284(19) 0.029(2) 0.0031(16) -0.0011(16) -0.0053(15)
C14 0.030(2) 0.0243(18) 0.029(2) -0.0021(15) 0.0007(16) -0.0050(14)
C15 0.031(2) 0.0246(19) 0.035(2) -0.0017(16) 0.0000(17) -0.0028(15)
C16 0.029(2) 0.0195(17) 0.031(2) -0.0024(15) -0.0015(16) -0.0074(14)
C17 0.031(2) 0.036(2) 0.031(2) 0.0021(17) -0.0032(17) -0.0068(16)
C18 0.040(2) 0.040(2) 0.031(2) 0.0002(18) -0.0046(18) -0.0148(18)
C19 0.049(3) 0.045(2) 0.021(2) -0.0013(18) 0.0036(19) -0.0146(19)
C20 0.037(2) 0.035(2) 0.031(2) -0.0071(17) 0.0034(18) -0.0098(17)
C21 0.028(2) 0.0227(18) 0.030(2) 0.0003(15) 0.0011(16) -0.0056(14)
C22 0.028(2) 0.0237(18) 0.025(2) -0.0015(15) 0.0012(16) -0.0060(14)
C23 0.028(2) 0.0233(18) 0.029(2) -0.0004(15) 0.0010(16) -0.0038(14)
C24 0.027(2) 0.0203(17) 0.025(2) -0.0014(14) 0.0011(15) -0.0028(14)
C25 0.031(2) 0.042(2) 0.030(2) -0.0004(18) -0.0011(17) -0.0042(17)
C26 0.037(2) 0.036(2) 0.054(3) 0.006(2) -0.004(2) -0.0067(18)
C27 0.039(2) 0.032(2) 0.049(3) -0.008(2) 0.003(2) -0.0025(17)
C28 0.029(2) 0.040(2) 0.044(3) -0.004(2) 0.0020(19) -0.0065(17)
C29 0.049(3) 0.038(2) 0.045(3) -0.022(2) 0.010(2) -0.0064(19)
C30 0.051(3) 0.053(3) 0.034(3) -0.015(2) 0.016(2) -0.011(2)
C31 0.038(2) 0.043(2) 0.035(2) -0.0073(19) 0.0052(19) -0.0090(18)
C32 0.055(3) 0.067(3) 0.028(2) 0.002(2) 0.003(2) -0.017(2)
C33 0.055(3) 0.050(3) 0.032(2) 0.004(2) 0.001(2) -0.014(2)
C34 0.037(2) 0.033(2) 0.040(3) -0.0006(19) 0.0011(19) -0.0056(17)
C35 0.0207(19) 0.035(2) 0.032(2) -0.0010(17) 0.0010(16) -0.0031(15)
C36 0.0225(19) 0.035(2) 0.027(2) -0.0035(16) 0.0023(15) -0.0052(15)
OW1 0.0295(15) 0.0356(15) 0.0329(16) -0.0055(12) 0.0042(12) -0.0043(11)

loop_
_atom_type_symbol
_atom_type_description
_atom_type_scat_dispersion_real
_atom_type_scat_dispersion_imag
_atom_type_scat_source
C C 0.0033 0.0016 'International Tables Vol C Tables 4.2.6.8 and 6.1.1.4'
H H 0.0000 0.0000 'International Tables Vol C Tables 4.2.6.8 and 6.1.1.4'
N N 0.0061 0.0033 'International Tables Vol C Tables 4.2.6.8 and 6.1.1.4'
O O 0.0106 0.0060 'International Tables Vol C Tables 4.2.6.8 and 6.1.1.4'
Cd Cd -0.8075 1.2024 'International Tables Vol C Tables 4.2.6.8 and 6.1.1.4'
Cl Cl 0.1484 0.1585 'International Tables Vol C Tables 4.2.6.8 and 6.1.1.4'

loop_
_geom_angle_atom_site_label_1
_geom_angle_atom_site_label_2
_geom_angle_atom_site_label_3
_geom_angle
_geom_angle_site_symmetry_1
_geom_angle_site_symmetry_3
O6 Cd1 N4 131.65(11) . .
O6 Cd1 O2 83.21(10) . .
N4 Cd1 O2 82.22(11) . .
O6 Cd1 N7 140.59(10) . .
N4 Cd1 N7 87.37(11) . .
O2 Cd1 N7 111.90(10) . .
O6 Cd1 N8 80.39(11) . .
N4 Cd1 N8 139.81(11) . .
O2 Cd1 N8 78.25(10) . .
N7 Cd1 N8 68.37(11) . .
O6 Cd1 O1 83.57(10) . 1_655
N4 Cd1 O1 97.95(11) . 1_655
O2 Cd1 O1 162.28(9) . 1_655
N7 Cd1 O1 85.78(11) . 1_655
N8 Cd1 O1 111.01(10) . 1_655
O6 Cd1 O4 81.28(10) . .
N4 Cd1 O4 53.17(10) . .
O2 Cd1 O4 90.73(9) . .
N7 Cd1 O4 132.03(10) . .
N8 Cd1 O4 159.59(9) . .
O1 Cd1 O4 75.62(9) 1_655 .
O4 Cd2 O4 180.000(1) 2_566 .
O4 Cd2 OW1 96.06(10) 2_566 .
O4 Cd2 OW1 83.94(10) . .
O4 Cd2 OW1 83.94(10) 2_566 2_566
O4 Cd2 OW1 96.06(10) . 2_566
OW1 Cd2 OW1 180.0 . 2_566
O4 Cd2 N6 89.22(10) 2_566 2_566
O4 Cd2 N6 90.78(10) . 2_566
OW1 Cd2 N6 96.63(10) . 2_566
OW1 Cd2 N6 83.37(10) 2_566 2_566
O4 Cd2 N6 90.78(10) 2_566 .
O4 Cd2 N6 89.22(10) . .
OW1 Cd2 N6 83.37(10) . .
OW1 Cd2 N6 96.63(10) 2_566 .
N6 Cd2 N6 180.0 2_566 .
C7 O1 Cd1 135.7(2) . 1_455
C8 O2 Cd1 126.7(2) . .
C16 O4 Cd2 133.3(2) . .
C16 O4 Cd1 90.1(2) . .
Cd2 O4 Cd1 111.65(11) . .
C24 O6 Cd1 135.3(2) . .
C7 N1 N2 128.3(3) . .
C8 N2 N1 117.8(3) . .
C15 N3 N4 127.0(3) . .
C16 N4 N3 119.1(3) . .
C16 N4 Cd1 99.6(2) . .
N3 N4 Cd1 140.4(3) . .
C23 N5 N6 128.5(3) . .
C24 N6 N5 117.2(3) . .
C24 N6 Cd2 116.7(2) . .
N5 N6 Cd2 125.6(2) . .
C25 N7 C35 118.5(3) . .
C25 N7 Cd1 123.4(3) . .
C35 N7 Cd1 118.1(2) . .
C34 N8 C36 117.6(4) . .
C34 N8 Cd1 124.7(3) . .
C36 N8 Cd1 117.4(2) . .
C2 C1 C6 119.7(4) . .
C1 C2 C3 120.0(4) . .
C1 C2 Cl1 119.1(3) . .
C3 C2 Cl1 120.9(3) . .
C4 C3 C2 120.2(4) . .
C4 C3 Cl2 120.2(3) . .
C2 C3 Cl2 119.6(3) . .
C3 C4 C5 119.9(4) . .
C6 C5 C4 119.2(4) . .
C6 C5 C8 120.0(3) . .
C4 C5 C8 120.8(3) . .
C5 C6 C1 120.8(3) . .
C5 C6 C7 119.8(3) . .
C1 C6 C7 119.4(3) . .
O1 C7 N1 122.0(3) . .
O1 C7 C6 123.6(4) . .
N1 C7 C6 114.4(3) . .
O2 C8 N2 120.3(3) . .
O2 C8 C5 120.1(3) . .
N2 C8 C5 119.6(3) . .
C10 C9 C14 119.6(4) . .
C9 C10 C11 120.7(4) . .
C9 C10 Cl3 119.7(3) . .
C11 C10 Cl3 119.6(3) . .
C12 C11 C10 120.0(4) . .
C12 C11 Cl4 118.7(3) . .
C10 C11 Cl4 121.3(3) . .
C11 C12 C13 120.0(4) . .
C12 C13 C14 119.9(4) . .
C12 C13 C16 122.2(3) . .
C14 C13 C16 117.9(4) . .
C9 C14 C13 119.6(4) . .
C9 C14 C15 120.4(4) . .
C13 C14 C15 120.0(3) . .
O3 C15 N3 122.9(4) . .
O3 C15 C14 122.6(4) . .
N3 C15 C14 114.4(3) . .
O4 C16 N4 117.1(3) . .
O4 C16 C13 122.7(3) . .
N4 C16 C13 120.2(3) . .
C18 C17 C22 120.1(4) . .
C17 C18 C19 120.4(4) . .
C17 C18 Cl5 119.1(3) . .
C19 C18 Cl5 120.4(3) . .
C20 C19 C18 119.4(4) . .
C20 C19 Cl6 119.2(4) . .
C18 C19 Cl6 121.4(3) . .
C19 C20 C21 121.0(4) . .
C20 C21 C22 119.6(3) . .
C20 C21 C24 120.8(3) . .
C22 C21 C24 119.6(3) . .
C17 C22 C21 119.5(4) . .
C17 C22 C23 121.1(3) . .
C21 C22 C23 119.3(3) . .
O5 C23 N5 122.1(4) . .
O5 C23 C22 123.0(3) . .
N5 C23 C22 115.0(3) . .
O6 C24 N6 119.5(3) . .
O6 C24 C21 120.1(3) . .
N6 C24 C21 120.3(3) . .
N7 C25 C26 122.5(4) . .
C27 C26 C25 119.2(4) . .
C26 C27 C28 119.9(4) . .
C27 C28 C35 117.4(4) . .
C27 C28 C29 123.8(4) . .
C35 C28 C29 118.9(4) . .
C30 C29 C28 122.4(4) . .
C29 C30 C31 120.0(4) . .
C32 C31 C36 116.2(4) . .
C32 C31 C30 123.8(4) . .
C36 C31 C30 120.0(4) . .
C33 C32 C31 120.7(4) . .
C32 C33 C34 118.5(4) . .
N8 C34 C33 124.1(4) . .
N7 C35 C28 122.4(4) . .
N7 C35 C36 118.1(3) . .
C28 C35 C36 119.4(4) . .
N8 C36 C31 122.8(4) . .
N8 C36 C35 117.8(3) . .
C31 C36 C35 119.4(4) . .

loop_
_geom_bond_atom_site_label_1
_geom_bond_atom_site_label_2
_geom_bond_distance
_geom_bond_site_symmetry_2
Cd1 O6 2.236(3) .
Cd1 N4 2.349(3) .
Cd1 O2 2.368(3) .
Cd1 N7 2.414(3) .
Cd1 N8 2.428(3) .
Cd1 O1 2.461(3) 1_655
Cd1 O4 2.571(3) .
Cd2 O4 2.292(3) 2_566
Cd2 O4 2.292(3) .
Cd2 OW1 2.335(3) .
Cd2 OW1 2.335(3) 2_566
Cd2 N6 2.392(3) 2_566
Cd2 N6 2.392(3) .
Cl1 C2 1.723(4) .
Cl2 C3 1.718(4) .
Cl3 C10 1.740(4) .
Cl4 C11 1.734(4) .
Cl5 C18 1.727(4) .
Cl6 C19 1.726(4) .
O1 C7 1.255(4) .
O1 Cd1 2.461(3) 1_455
O2 C8 1.287(4) .
O3 C15 1.240(5) .
O4 C16 1.281(4) .
O5 C23 1.253(4) .
O6 C24 1.272(4) .
N1 C7 1.343(5) .
N1 N2 1.396(4) .
N2 C8 1.322(5) .
N3 C15 1.337(5) .
N3 N4 1.385(4) .
N4 C16 1.310(5) .
N5 C23 1.340(5) .
N5 N6 1.398(4) .
N6 C24 1.325(5) .
N7 C25 1.321(5) .
N7 C35 1.354(5) .
N8 C34 1.313(5) .
N8 C36 1.363(5) .
C1 C2 1.373(5) .
C1 C6 1.394(5) .
C2 C3 1.406(6) .
C3 C4 1.383(6) .
C4 C5 1.397(5) .
C5 C6 1.393(5) .
C5 C8 1.465(5) .
C6 C7 1.449(5) .
C9 C10 1.365(6) .
C9 C14 1.397(6) .
C10 C11 1.404(6) .
C11 C12 1.369(6) .
C12 C13 1.390(5) .
C13 C14 1.401(5) .
C13 C16 1.470(5) .
C14 C15 1.474(5) .
C17 C18 1.369(6) .
C17 C22 1.401(5) .
C18 C19 1.402(6) .
C19 C20 1.379(6) .
C20 C21 1.379(5) .
C21 C22 1.401(5) .
C21 C24 1.472(5) .
C22 C23 1.455(5) .
C25 C26 1.403(6) .
C26 C27 1.355(7) .
C27 C28 1.398(6) .
C28 C35 1.405(6) .
C28 C29 1.437(6) .
C29 C30 1.338(7) .
C30 C31 1.437(6) .
C31 C32 1.403(6) .
C31 C36 1.407(6) .
C32 C33 1.358(7) .
C33 C34 1.382(6) .
C35 C36 1.445(5) .
